data_4310779
loop_
_publ_author_name
'Hongshan He'
'Douglas P. Linder'
'Kenton R. Rodgers'
'Indrani Chakraborty'
'Atta M. Arif'

_publ_section_title
;
 A Thiazole-containing Tripodal Ligand: Synthesis, Characterization, and
 Interactions with Metal Ions and Matrix Metalloproteinases
;
_journal_name_full 'Inorganic Chemistry'
_journal_page_first 2392
_journal_page_last 2401
_journal_paper_doi 10.1021/ic034811q
_journal_volume 43
_journal_year 2004
_chemical_formula_sum 'C18 H21 Cl2 Mg N7 O8 S3'
_chemical_formula_weight 654.81
_chemical_name_systematic
;
 ?
;
_space_group_IT_number 14
_symmetry_cell_setting monoclinic
_symmetry_space_group_name_Hall '-P 2ybc'
_symmetry_space_group_name_H-M 'P 1 21/c 1'
_atom_sites_solution_hydrogens geom
_atom_sites_solution_primary direct
_atom_sites_solution_secondary difmap
_audit_creation_method SHELXL-97
_cell_angle_alpha 90.00
_cell_angle_beta 95.3245(11)
_cell_angle_gamma 90.00
_cell_formula_units_Z 4
_cell_length_a 16.5444(4)
_cell_length_b 8.9090(1)
_cell_length_c 17.8894(5)
_cell_measurement_reflns_used 5647
_cell_measurement_temperature 150(1)
_cell_measurement_theta_max 27.485
_cell_measurement_theta_min 1.018
_cell_volume 2625.41(10)
_computing_cell_refinement DENZO-SMN
_computing_data_collection 'Nonius COLLECT'
_computing_data_reduction DENZO-SMN
_computing_molecular_graphics 'WinGX, Ortep3'
_computing_structure_refinement 'SHELXL-97 (Sheldrick, 1997)'
_computing_structure_solution SIR97
_diffrn_ambient_temperature 150(1)
_diffrn_measured_fraction_theta_full 0.995
_diffrn_measured_fraction_theta_max 0.995
_diffrn_measurement_device_type 'Nonius KappaCCD Diffractometer'
_diffrn_measurement_method 'Phi plus Omega scan'
_diffrn_radiation_monochromator graphite
_diffrn_radiation_source 'fine-focus sealed tube'
_diffrn_radiation_type MoK\a
_diffrn_radiation_wavelength 0.71073
_diffrn_reflns_av_R_equivalents 0.0222
_diffrn_reflns_av_sigmaI/netI 0.0399
_diffrn_reflns_limit_h_max 21
_diffrn_reflns_limit_h_min -21
_diffrn_reflns_limit_k_max 11
_diffrn_reflns_limit_k_min -10
_diffrn_reflns_limit_l_max 23
_diffrn_reflns_limit_l_min -23
_diffrn_reflns_number 10664
_diffrn_reflns_theta_full 27.49
_diffrn_reflns_theta_max 27.49
_diffrn_reflns_theta_min 2.47
_exptl_absorpt_coefficient_mu 0.569
_exptl_absorpt_correction_T_max 0.9453
_exptl_absorpt_correction_T_min 0.8479
_exptl_absorpt_correction_type multi-scan
_exptl_absorpt_process_details 'DENZO-SMN (Otwinowski & Minor, 1997)'
_exptl_crystal_colour plate
_exptl_crystal_density_diffrn 1.657
_exptl_crystal_density_method 'not measured'
_exptl_crystal_description 'pale yellow'
_exptl_crystal_F_000 1344
_exptl_crystal_size_max 0.30
_exptl_crystal_size_mid 0.18
_exptl_crystal_size_min 0.10
_refine_diff_density_max 0.337
_refine_diff_density_min -0.526
_refine_diff_density_rms 0.070
_refine_ls_extinction_method none
_refine_ls_goodness_of_fit_ref 1.041
_refine_ls_hydrogen_treatment mixed
_refine_ls_matrix_type full
_refine_ls_number_parameters 436
_refine_ls_number_reflns 5997
_refine_ls_number_restraints 0
_refine_ls_restrained_S_all 1.041
_refine_ls_R_factor_all 0.0484
_refine_ls_R_factor_gt 0.0349
_refine_ls_shift/su_max 0.001
_refine_ls_shift/su_mean 0.000
_refine_ls_structure_factor_coef Fsqd
_refine_ls_weighting_details 'calc w=1/[\s^2^(Fo^2^)+(0.0384P)^2^+1.5521P] where P=(Fo^2^+2Fc^2^)/3'
_refine_ls_weighting_scheme calc
_refine_ls_wR_factor_gt 0.0813
_refine_ls_wR_factor_ref 0.0889
_reflns_number_gt 4885
_reflns_number_total 5997
_reflns_threshold_expression >2sigma(I)
_cod_data_source_file ic034811qsi20031210_011703_4.cif
_cod_data_source_block 5:[Mg(Tatren)](ClO4)2
_cod_depositor_comments
;
The following automatic conversions were performed:
'_exptl_absorpt_correction_type' value 'Multi-scan' changed to
'multi-scan' according to
'/home/saulius/struct/CIF-dictionaries/cif_core.dic' dictionary named
'cif_core.dic' version 2.4.1 from 2010-06-29.

Automatic conversion script
Id: cif_fix_enum 1527 2010-12-29 10:47:43Z saulius 
;
_cod_database_code 4310779

loop_
_symmetry_equiv_pos_as_xyz
'x, y, z'
'-x, y+1/2, -z+1/2'
'-x, -y, -z'
'x, -y-1/2, z-1/2'

loop_
_atom_site_label
_atom_site_type_symbol
_atom_site_fract_x
_atom_site_fract_y
_atom_site_fract_z
_atom_site_U_iso_or_equiv
_atom_site_adp_type
_atom_site_occupancy
_atom_site_symmetry_multiplicity
_atom_site_calc_flag
_atom_site_refinement_flags
_atom_site_disorder_assembly
_atom_site_disorder_group
Mg1 Mg 0.25544(4) 0.49610(7) 0.00776(3) 0.01606(14) Uani 1 1 d . . .
Cl1 Cl 0.05306(3) 0.60622(6) 0.38810(3) 0.02331(12) Uani 1 1 d . . .
Cl2 Cl 0.38991(3) 0.98501(5) 0.19554(3) 0.02240(11) Uani 1 1 d . . .
S1 S 0.05686(3) 0.33301(6) -0.16993(3) 0.02432(12) Uani 1 1 d . . .
S2 S 0.33350(3) 0.96970(5) -0.06168(3) 0.02589(13) Uani 1 1 d . . .
S3 S 0.49174(3) 0.25439(6) -0.04386(3) 0.02269(12) Uani 1 1 d . . .
O1 O 0.13397(10) 0.5468(2) 0.39942(12) 0.0498(5) Uani 1 1 d . . .
O2 O -0.00493(10) 0.48758(17) 0.39724(10) 0.0351(4) Uani 1 1 d . . .
O3 O 0.03892(11) 0.6664(2) 0.31376(9) 0.0410(4) Uani 1 1 d . . .
O4 O 0.04369(11) 0.7236(2) 0.44135(9) 0.0412(4) Uani 1 1 d . . .
O5 O 0.44347(11) 0.8990(2) 0.24695(9) 0.0443(4) Uani 1 1 d . . .
O6 O 0.42064(16) 1.1339(2) 0.19471(13) 0.0698(7) Uani 1 1 d . . .
O7 O 0.38756(12) 0.9178(3) 0.12351(10) 0.0579(6) Uani 1 1 d . . .
O8 O 0.31075(10) 0.9881(2) 0.22128(10) 0.0495(5) Uani 1 1 d . . .
N1 N 0.21257(10) 0.47674(18) 0.16254(9) 0.0202(3) Uani 1 1 d . . .
N2 N 0.17511(10) 0.30887(18) 0.03154(9) 0.0198(3) Uani 1 1 d . . .
N3 N 0.17246(9) 0.47362(17) -0.09521(9) 0.0187(3) Uani 1 1 d . . .
N4 N 0.20282(9) 0.69880(18) 0.05237(9) 0.0189(3) Uani 1 1 d . . .
N5 N 0.31296(9) 0.68734(17) -0.04936(8) 0.0167(3) Uani 1 1 d . . .
N6 N 0.35828(9) 0.46197(18) 0.09525(9) 0.0182(3) Uani 1 1 d . . .
N7 N 0.34710(9) 0.35882(17) -0.04808(9) 0.0179(3) Uani 1 1 d . . .
C1 C 0.15270(13) 0.3557(2) 0.16136(12) 0.0243(4) Uani 1 1 d . . .
C2 C 0.17231(14) 0.2359(2) 0.10481(11) 0.0248(4) Uani 1 1 d . . .
C3 C 0.12135(12) 0.2738(2) -0.02153(11) 0.0214(4) Uani 1 1 d . . .
C4 C 0.12139(11) 0.3602(2) -0.09106(10) 0.0193(4) Uani 1 1 d . . .
C5 C 0.16022(12) 0.5424(2) -0.16362(11) 0.0233(4) Uani 1 1 d . . .
C6 C 0.09979(13) 0.4820(2) -0.21137(12) 0.0236(4) Uani 1 1 d . . .
C7 C 0.17995(13) 0.6251(2) 0.17910(12) 0.0240(4) Uani 1 1 d . . .
C8 C 0.14252(12) 0.6982(3) 0.10727(12) 0.0242(4) Uani 1 1 d . . .
C9 C 0.23031(12) 0.8227(2) 0.03167(11) 0.0199(4) Uani 1 1 d . . .
C10 C 0.29076(11) 0.8172(2) -0.02353(10) 0.0175(4) Uani 1 1 d . . .
C11 C 0.36571(11) 0.7079(2) -0.10369(11) 0.0205(4) Uani 1 1 d . . .
C12 C 0.38400(13) 0.8538(2) -0.11748(12) 0.0246(4) Uani 1 1 d . . .
C13 C 0.28793(12) 0.4415(2) 0.20808(11) 0.0224(4) Uani 1 1 d . . .
C14 C 0.36003(12) 0.5116(2) 0.17366(11) 0.0222(4) Uani 1 1 d . . .
C15 C 0.41649(11) 0.3820(2) 0.07624(11) 0.0185(4) Uani 1 1 d . . .
C16 C 0.41296(11) 0.3335(2) -0.00214(10) 0.0180(4) Uani 1 1 d . . .
C17 C 0.35982(13) 0.3173(2) -0.11973(11) 0.0210(4) Uani 1 1 d . . .
C18 C 0.43427(13) 0.2593(2) -0.12852(11) 0.0222(4) Uani 1 1 d . . .
H1A H 0.1005(15) 0.406(3) 0.1461(13) 0.032(6) Uiso 1 1 d . . .
H1B H 0.1538(13) 0.310(2) 0.2125(12) 0.023(6) Uiso 1 1 d . . .
H2A H 0.1330(15) 0.155(3) 0.1035(14) 0.036(7) Uiso 1 1 d . . .
H2B H 0.2298(14) 0.190(2) 0.1194(12) 0.025(6) Uiso 1 1 d . . .
H3 H 0.0814(13) 0.199(3) -0.0187(12) 0.023(6) Uiso 1 1 d . . .
H5 H 0.1919(14) 0.628(3) -0.1733(12) 0.024(6) Uiso 1 1 d . . .
H6 H 0.0822(15) 0.512(3) -0.2600(14) 0.033(7) Uiso 1 1 d . . .
H7A H 0.1407(14) 0.624(2) 0.2140(13) 0.025(6) Uiso 1 1 d . . .
H7B H 0.2239(13) 0.689(2) 0.1984(12) 0.019(5) Uiso 1 1 d . . .
H8A H 0.1245(14) 0.798(3) 0.1174(13) 0.031(6) Uiso 1 1 d . . .
H8B H 0.0982(15) 0.640(3) 0.0870(13) 0.028(6) Uiso 1 1 d . . .
H9 H 0.2115(14) 0.912(3) 0.0474(13) 0.028(6) Uiso 1 1 d . . .
H11 H 0.3850(13) 0.621(3) -0.1278(12) 0.024(6) Uiso 1 1 d . . .
H12 H 0.4201(15) 0.890(3) -0.1526(14) 0.035(7) Uiso 1 1 d . . .
H13A H 0.2974(13) 0.338(3) 0.2095(12) 0.021(6) Uiso 1 1 d . . .
H13B H 0.2867(13) 0.474(2) 0.2602(13) 0.021(5) Uiso 1 1 d . . .
H14A H 0.4103(15) 0.482(3) 0.2020(14) 0.031(6) Uiso 1 1 d . . .
H14B H 0.3539(13) 0.625(3) 0.1711(12) 0.027(6) Uiso 1 1 d . . .
H15 H 0.4606(14) 0.354(3) 0.1110(13) 0.027(6) Uiso 1 1 d . . .
H17 H 0.3163(14) 0.333(2) -0.1570(12) 0.022(6) Uiso 1 1 d . . .
H18 H 0.4550(13) 0.223(2) -0.1738(13) 0.025(6) Uiso 1 1 d . . .

loop_
_atom_site_aniso_label
_atom_site_aniso_U_11
_atom_site_aniso_U_22
_atom_site_aniso_U_33
_atom_site_aniso_U_23
_atom_site_aniso_U_13
_atom_site_aniso_U_12
Mg1 0.0144(3) 0.0151(3) 0.0185(3) -0.0002(2) 0.0003(2) -0.0007(2)
Cl1 0.0178(2) 0.0300(3) 0.0215(2) -0.00018(18) -0.00176(18) -0.00298(18)
Cl2 0.0219(2) 0.0254(2) 0.0201(2) -0.00292(18) 0.00310(18) 0.00175(18)
S1 0.0206(2) 0.0341(3) 0.0177(2) -0.00292(19) -0.00114(19) -0.0071(2)
S2 0.0301(3) 0.0179(2) 0.0302(3) 0.00460(19) 0.0054(2) -0.0029(2)
S3 0.0173(2) 0.0273(3) 0.0240(3) -0.00353(19) 0.00500(19) 0.00206(19)
O1 0.0175(8) 0.0550(11) 0.0743(14) -0.0081(10) -0.0094(8) 0.0063(8)
O2 0.0276(8) 0.0311(8) 0.0462(10) 0.0093(7) 0.0007(7) -0.0078(7)
O3 0.0469(10) 0.0534(11) 0.0210(8) 0.0062(7) -0.0052(7) -0.0202(8)
O4 0.0408(10) 0.0489(10) 0.0348(9) -0.0162(8) 0.0084(7) -0.0094(8)
O5 0.0381(10) 0.0633(12) 0.0313(9) 0.0104(8) 0.0018(7) 0.0185(9)
O6 0.1032(19) 0.0316(10) 0.0776(16) 0.0060(10) 0.0241(14) -0.0197(11)
O7 0.0463(11) 0.0968(16) 0.0294(10) -0.0311(10) -0.0032(8) 0.0157(11)
O8 0.0235(9) 0.0828(14) 0.0436(11) -0.0048(9) 0.0103(8) 0.0090(9)
N1 0.0192(8) 0.0235(8) 0.0179(8) -0.0003(6) 0.0019(6) -0.0007(6)
N2 0.0199(8) 0.0209(8) 0.0188(8) 0.0003(6) 0.0026(6) -0.0025(6)
N3 0.0164(8) 0.0194(8) 0.0200(8) 0.0004(6) -0.0001(6) -0.0001(6)
N4 0.0161(8) 0.0226(8) 0.0180(8) 0.0008(6) 0.0026(6) 0.0023(6)
N5 0.0156(8) 0.0171(8) 0.0170(8) 0.0001(6) -0.0005(6) -0.0017(6)
N6 0.0166(8) 0.0210(8) 0.0170(8) -0.0002(6) 0.0023(6) -0.0007(6)
N7 0.0197(8) 0.0146(7) 0.0193(8) 0.0008(6) 0.0012(6) 0.0004(6)
C1 0.0244(11) 0.0294(11) 0.0197(10) 0.0038(8) 0.0052(8) -0.0050(9)
C2 0.0290(11) 0.0228(10) 0.0225(10) 0.0047(8) 0.0015(8) -0.0072(9)
C3 0.0201(10) 0.0221(10) 0.0225(10) -0.0037(8) 0.0039(8) -0.0056(8)
C4 0.0164(9) 0.0239(10) 0.0176(9) -0.0035(7) 0.0011(7) -0.0005(7)
C5 0.0228(10) 0.0234(10) 0.0235(10) 0.0040(8) 0.0006(8) -0.0009(8)
C6 0.0227(10) 0.0287(11) 0.0185(10) -0.0010(8) -0.0018(8) 0.0010(8)
C7 0.0238(10) 0.0281(11) 0.0215(10) -0.0015(8) 0.0086(8) 0.0035(9)
C8 0.0194(10) 0.0285(11) 0.0260(11) 0.0006(8) 0.0085(8) 0.0055(9)
C9 0.0205(10) 0.0175(10) 0.0212(10) -0.0018(7) -0.0001(8) 0.0045(8)
C10 0.0187(9) 0.0164(9) 0.0168(9) 0.0021(7) -0.0021(7) -0.0018(7)
C11 0.0172(9) 0.0251(10) 0.0191(10) 0.0001(8) 0.0008(7) -0.0004(8)
C12 0.0228(10) 0.0295(11) 0.0216(10) 0.0042(8) 0.0027(8) -0.0032(8)
C13 0.0248(10) 0.0272(11) 0.0148(10) 0.0007(8) -0.0002(8) 0.0013(8)
C14 0.0199(10) 0.0286(11) 0.0176(10) -0.0040(8) -0.0014(8) 0.0002(8)
C15 0.0150(9) 0.0208(9) 0.0195(9) 0.0013(7) -0.0005(7) -0.0005(7)
C16 0.0168(9) 0.0162(9) 0.0213(10) 0.0013(7) 0.0037(7) 0.0004(7)
C17 0.0271(10) 0.0172(9) 0.0182(10) -0.0001(7) 0.0005(8) 0.0001(8)
C18 0.0275(11) 0.0202(10) 0.0198(10) -0.0012(7) 0.0073(8) -0.0033(8)

loop_
_atom_type_symbol
_atom_type_description
_atom_type_scat_dispersion_real
_atom_type_scat_dispersion_imag
_atom_type_scat_source
C C 0.0033 0.0016 'International Tables Vol C Tables 4.2.6.8 and 6.1.1.4'
H H 0.0000 0.0000 'International Tables Vol C Tables 4.2.6.8 and 6.1.1.4'
N N 0.0061 0.0033 'International Tables Vol C Tables 4.2.6.8 and 6.1.1.4'
O O 0.0106 0.0060 'International Tables Vol C Tables 4.2.6.8 and 6.1.1.4'
S S 0.1246 0.1234 'International Tables Vol C Tables 4.2.6.8 and 6.1.1.4'
Cl Cl 0.1484 0.1585 'International Tables Vol C Tables 4.2.6.8 and 6.1.1.4'
Mg Mg 0.0486 0.0363 'International Tables Vol C Tables 4.2.6.8 and 6.1.1.4'

loop_
_geom_angle_atom_site_label_1
_geom_angle_atom_site_label_2
_geom_angle_atom_site_label_3
_geom_angle
_geom_angle_site_symmetry_1
_geom_angle_site_symmetry_3
_geom_angle_publ_flag
N4 Mg1 N2 106.71(6) . . ?
N4 Mg1 N3 98.16(6) . . ?
N2 Mg1 N3 75.62(6) . . ?
N4 Mg1 N6 99.24(6) . . ?
N2 Mg1 N6 101.36(6) . . ?
N3 Mg1 N6 162.46(7) . . ?
N4 Mg1 N5 74.88(6) . . ?
N2 Mg1 N5 162.51(6) . . ?
N3 Mg1 N5 86.90(6) . . ?
N6 Mg1 N5 95.47(6) . . ?
N4 Mg1 N7 156.51(6) . . ?
N2 Mg1 N7 96.76(6) . . ?
N3 Mg1 N7 88.44(6) . . ?
N6 Mg1 N7 74.65(6) . . ?
N5 Mg1 N7 83.04(6) . . ?
O4 Cl1 O3 109.00(11) . . ?
O4 Cl1 O1 109.40(11) . . ?
O3 Cl1 O1 109.79(12) . . ?
O4 Cl1 O2 110.14(10) . . ?
O3 Cl1 O2 108.99(10) . . ?
O1 Cl1 O2 109.51(11) . . ?
O7 Cl2 O6 111.35(14) . . ?
O7 Cl2 O8 110.64(12) . . ?
O6 Cl2 O8 108.96(14) . . ?
O7 Cl2 O5 108.65(12) . . ?
O6 Cl2 O5 107.71(14) . . ?
O8 Cl2 O5 109.47(11) . . ?
C4 S1 C6 89.72(10) . . ?
C10 S2 C12 89.76(10) . . ?
C18 S3 C16 89.56(10) . . ?
C13 N1 C1 113.04(16) . . ?
C13 N1 C7 113.10(16) . . ?
C1 N1 C7 113.92(16) . . ?
C3 N2 C2 118.53(17) . . ?
C3 N2 Mg1 115.67(14) . . ?
C2 N2 Mg1 125.35(13) . . ?
C4 N3 C5 110.51(16) . . ?
C4 N3 Mg1 111.97(12) . . ?
C5 N3 Mg1 137.49(13) . . ?
C9 N4 C8 119.12(17) . . ?
C9 N4 Mg1 116.63(13) . . ?
C8 N4 Mg1 124.14(13) . . ?
C10 N5 C11 110.35(16) . . ?
C10 N5 Mg1 111.43(12) . . ?
C11 N5 Mg1 138.22(13) . . ?
C15 N6 C14 118.46(16) . . ?
C15 N6 Mg1 116.00(13) . . ?
C14 N6 Mg1 125.26(12) . . ?
C16 N7 C17 110.28(16) . . ?
C16 N7 Mg1 111.52(12) . . ?
C17 N7 Mg1 136.91(13) . . ?
N1 C1 C2 109.87(16) . . ?
N1 C1 H1A 104.2(14) . . ?
C2 C1 H1A 111.5(14) . . ?
N1 C1 H1B 109.4(12) . . ?
C2 C1 H1B 109.6(13) . . ?
H1A C1 H1B 112.2(18) . . ?
N2 C2 C1 107.97(16) . . ?
N2 C2 H2A 112.6(15) . . ?
C1 C2 H2A 110.5(15) . . ?
N2 C2 H2B 106.9(12) . . ?
C1 C2 H2B 110.5(12) . . ?
H2A C2 H2B 108.2(19) . . ?
N2 C3 C4 116.62(18) . . ?
N2 C3 H3 125.2(13) . . ?
C4 C3 H3 118.2(13) . . ?
N3 C4 C3 119.99(17) . . ?
N3 C4 S1 114.56(14) . . ?
C3 C4 S1 125.39(15) . . ?
C6 C5 N3 115.00(19) . . ?
C6 C5 H5 125.9(14) . . ?
N3 C5 H5 119.0(14) . . ?
C5 C6 S1 110.21(16) . . ?
C5 C6 H6 128.4(15) . . ?
S1 C6 H6 121.4(15) . . ?
N1 C7 C8 110.11(17) . . ?
N1 C7 H7A 114.7(14) . . ?
C8 C7 H7A 108.1(14) . . ?
N1 C7 H7B 109.1(13) . . ?
C8 C7 H7B 106.4(13) . . ?
H7A C7 H7B 108.1(18) . . ?
N4 C8 C7 108.61(16) . . ?
N4 C8 H8A 111.4(14) . . ?
C7 C8 H8A 110.3(14) . . ?
N4 C8 H8B 107.3(14) . . ?
C7 C8 H8B 109.3(14) . . ?
H8A C8 H8B 109.8(19) . . ?
N4 C9 C10 117.04(17) . . ?
N4 C9 H9 122.0(15) . . ?
C10 C9 H9 120.8(15) . . ?
N5 C10 C9 119.73(16) . . ?
N5 C10 S2 114.99(14) . . ?
C9 C10 S2 125.22(14) . . ?
C12 C11 N5 114.87(18) . . ?
C12 C11 H11 127.1(13) . . ?
N5 C11 H11 118.1(13) . . ?
C11 C12 S2 110.01(16) . . ?
C11 C12 H12 127.1(15) . . ?
S2 C12 H12 122.9(15) . . ?
N1 C13 C14 110.24(16) . . ?
N1 C13 H13A 111.1(13) . . ?
C14 C13 H13A 106.2(13) . . ?
N1 C13 H13B 112.0(13) . . ?
C14 C13 H13B 110.3(13) . . ?
H13A C13 H13B 106.7(18) . . ?
N6 C14 C13 108.37(16) . . ?
N6 C14 H14A 110.9(14) . . ?
C13 C14 H14A 110.0(14) . . ?
N6 C14 H14B 105.3(13) . . ?
C13 C14 H14B 110.3(13) . . ?
H14A C14 H14B 111.8(19) . . ?
N6 C15 C16 117.29(17) . . ?
N6 C15 H15 122.1(14) . . ?
C16 C15 H15 120.6(14) . . ?
N7 C16 C15 120.18(17) . . ?
N7 C16 S3 114.58(14) . . ?
C15 C16 S3 125.09(14) . . ?
C18 C17 N7 115.53(18) . . ?
C18 C17 H17 127.9(13) . . ?
N7 C17 H17 116.6(13) . . ?
C17 C18 S3 110.02(15) . . ?
C17 C18 H18 128.5(13) . . ?
S3 C18 H18 121.5(13) . . ?

loop_
_geom_bond_atom_site_label_1
_geom_bond_atom_site_label_2
_geom_bond_distance
_geom_bond_site_symmetry_2
_geom_bond_publ_flag
Mg1 N4 2.1875(17) . ?
Mg1 N2 2.1988(17) . ?
Mg1 N3 2.2020(17) . ?
Mg1 N6 2.2231(17) . ?
Mg1 N5 2.2434(16) . ?
Mg1 N7 2.2527(17) . ?
Cl1 O4 1.4325(17) . ?
Cl1 O3 1.4328(16) . ?
Cl1 O1 1.4363(17) . ?
Cl1 O2 1.4469(15) . ?
Cl2 O7 1.4182(17) . ?
Cl2 O6 1.4209(19) . ?
Cl2 O8 1.4283(17) . ?
Cl2 O5 1.4375(17) . ?
S1 C4 1.7057(19) . ?
S1 C6 1.707(2) . ?
S2 C10 1.7030(18) . ?
S2 C12 1.707(2) . ?
S3 C18 1.712(2) . ?
S3 C16 1.7127(19) . ?
N1 C13 1.459(3) . ?
N1 C1 1.463(3) . ?
N1 C7 1.468(3) . ?
N2 C3 1.278(3) . ?
N2 C2 1.468(2) . ?
N3 C4 1.324(2) . ?
N3 C5 1.367(3) . ?
N4 C9 1.262(3) . ?
N4 C8 1.463(2) . ?
N5 C10 1.311(2) . ?
N5 C11 1.377(2) . ?
N6 C15 1.269(2) . ?
N6 C14 1.469(2) . ?
N7 C16 1.322(2) . ?
N7 C17 1.369(2) . ?
C1 C2 1.526(3) . ?
C1 H1A 0.99(2) . ?
C1 H1B 1.00(2) . ?
C2 H2A 0.97(3) . ?
C2 H2B 1.04(2) . ?
C3 C4 1.463(3) . ?
C3 H3 0.94(2) . ?
C5 C6 1.364(3) . ?
C5 H5 0.95(2) . ?
C6 H6 0.93(3) . ?
C7 C8 1.521(3) . ?
C7 H7A 0.94(2) . ?
C7 H7B 0.96(2) . ?
C8 H8A 0.96(3) . ?
C8 H8B 0.94(2) . ?
C9 C10 1.470(3) . ?
C9 H9 0.91(2) . ?
C11 C12 1.362(3) . ?
C11 H11 0.96(2) . ?
C12 H12 0.96(3) . ?
C13 C14 1.526(3) . ?
C13 H13A 0.93(2) . ?
C13 H13B 0.98(2) . ?
C14 H14A 0.97(2) . ?
C14 H14B 1.02(2) . ?
C15 C16 1.463(3) . ?
C15 H15 0.95(2) . ?
C17 C18 1.358(3) . ?
C17 H17 0.94(2) . ?
C18 H18 0.96(2) . ?

loop_
_geom_torsion_atom_site_label_1
_geom_torsion_atom_site_label_2
_geom_torsion_atom_site_label_3
_geom_torsion_atom_site_label_4
_geom_torsion
_geom_torsion_site_symmetry_1
_geom_torsion_site_symmetry_2
_geom_torsion_site_symmetry_3
_geom_torsion_site_symmetry_4
_geom_torsion_publ_flag
N4 Mg1 N2 C3 94.99(15) . . . . ?
N3 Mg1 N2 C3 0.63(14) . . . . ?
N6 Mg1 N2 C3 -161.64(14) . . . . ?
N5 Mg1 N2 C3 2.3(3) . . . . ?
N7 Mg1 N2 C3 -86.00(15) . . . . ?
N4 Mg1 N2 C2 -77.20(16) . . . . ?
N3 Mg1 N2 C2 -171.56(17) . . . . ?
N6 Mg1 N2 C2 26.17(17) . . . . ?
N5 Mg1 N2 C2 -169.88(19) . . . . ?
N7 Mg1 N2 C2 101.80(16) . . . . ?
N4 Mg1 N3 C4 -107.70(13) . . . . ?
N2 Mg1 N3 C4 -2.45(13) . . . . ?
N6 Mg1 N3 C4 79.7(3) . . . . ?
N5 Mg1 N3 C4 178.06(13) . . . . ?
N7 Mg1 N3 C4 94.94(13) . . . . ?
N4 Mg1 N3 C5 74.5(2) . . . . ?
N2 Mg1 N3 C5 179.7(2) . . . . ?
N6 Mg1 N3 C5 -98.1(3) . . . . ?
N5 Mg1 N3 C5 0.2(2) . . . . ?
N7 Mg1 N3 C5 -82.9(2) . . . . ?
N2 Mg1 N4 C9 -166.32(14) . . . . ?
N3 Mg1 N4 C9 -88.97(15) . . . . ?
N6 Mg1 N4 C9 88.78(15) . . . . ?
N5 Mg1 N4 C9 -4.44(14) . . . . ?
N7 Mg1 N4 C9 16.2(3) . . . . ?
N2 Mg1 N4 C8 17.57(16) . . . . ?
N3 Mg1 N4 C8 94.93(15) . . . . ?
N6 Mg1 N4 C8 -87.32(15) . . . . ?
N5 Mg1 N4 C8 179.46(16) . . . . ?
N7 Mg1 N4 C8 -159.95(16) . . . . ?
N4 Mg1 N5 C10 4.47(12) . . . . ?
N2 Mg1 N5 C10 102.2(2) . . . . ?
N3 Mg1 N5 C10 103.79(13) . . . . ?
N6 Mg1 N5 C10 -93.64(13) . . . . ?
N7 Mg1 N5 C10 -167.41(13) . . . . ?
N4 Mg1 N5 C11 -176.19(19) . . . . ?
N2 Mg1 N5 C11 -78.5(3) . . . . ?
N3 Mg1 N5 C11 -76.87(19) . . . . ?
N6 Mg1 N5 C11 85.70(19) . . . . ?
N7 Mg1 N5 C11 11.93(18) . . . . ?
N4 Mg1 N6 C15 -158.98(14) . . . . ?
N2 Mg1 N6 C15 91.77(14) . . . . ?
N3 Mg1 N6 C15 13.6(3) . . . . ?
N5 Mg1 N6 C15 -83.45(14) . . . . ?
N7 Mg1 N6 C15 -2.22(13) . . . . ?
N4 Mg1 N6 C14 27.24(16) . . . . ?
N2 Mg1 N6 C14 -82.01(15) . . . . ?
N3 Mg1 N6 C14 -160.2(2) . . . . ?
N5 Mg1 N6 C14 102.78(15) . . . . ?
N7 Mg1 N6 C14 -175.99(16) . . . . ?
N4 Mg1 N7 C16 76.0(2) . . . . ?
N2 Mg1 N7 C16 -101.57(13) . . . . ?
N3 Mg1 N7 C16 -176.89(13) . . . . ?
N6 Mg1 N7 C16 -1.61(12) . . . . ?
N5 Mg1 N7 C16 96.04(13) . . . . ?
N4 Mg1 N7 C17 -89.2(2) . . . . ?
N2 Mg1 N7 C17 93.23(19) . . . . ?
N3 Mg1 N7 C17 17.91(19) . . . . ?
N6 Mg1 N7 C17 -166.80(19) . . . . ?
N5 Mg1 N7 C17 -69.16(18) . . . . ?
C13 N1 C1 C2 -80.9(2) . . . . ?
C7 N1 C1 C2 148.16(17) . . . . ?
C3 N2 C2 C1 -114.0(2) . . . . ?
Mg1 N2 C2 C1 58.0(2) . . . . ?
N1 C1 C2 N2 -56.3(2) . . . . ?
C2 N2 C3 C4 173.94(17) . . . . ?
Mg1 N2 C3 C4 1.2(2) . . . . ?
C5 N3 C4 C3 -177.54(17) . . . . ?
Mg1 N3 C4 C3 4.0(2) . . . . ?
C5 N3 C4 S1 0.0(2) . . . . ?
Mg1 N3 C4 S1 -178.41(9) . . . . ?
N2 C3 C4 N3 -3.7(3) . . . . ?
N2 C3 C4 S1 179.06(15) . . . . ?
C6 S1 C4 N3 -0.21(16) . . . . ?
C6 S1 C4 C3 177.20(18) . . . . ?
C4 N3 C5 C6 0.3(3) . . . . ?
Mg1 N3 C5 C6 178.10(15) . . . . ?
N3 C5 C6 S1 -0.4(2) . . . . ?
C4 S1 C6 C5 0.33(16) . . . . ?
C13 N1 C7 C8 142.94(17) . . . . ?
C1 N1 C7 C8 -86.2(2) . . . . ?
C9 N4 C8 C7 -114.1(2) . . . . ?
Mg1 N4 C8 C7 61.9(2) . . . . ?
N1 C7 C8 N4 -53.6(2) . . . . ?
C8 N4 C9 C10 179.98(17) . . . . ?
Mg1 N4 C9 C10 3.7(2) . . . . ?
C11 N5 C10 C9 176.09(16) . . . . ?
Mg1 N5 C10 C9 -4.4(2) . . . . ?
C11 N5 C10 S2 -1.2(2) . . . . ?
Mg1 N5 C10 S2 178.29(8) . . . . ?
N4 C9 C10 N5 0.7(3) . . . . ?
N4 C9 C10 S2 177.72(14) . . . . ?
C12 S2 C10 N5 0.86(15) . . . . ?
C12 S2 C10 C9 -176.31(17) . . . . ?
C10 N5 C11 C12 1.1(2) . . . . ?
Mg1 N5 C11 C12 -178.26(14) . . . . ?
N5 C11 C12 S2 -0.5(2) . . . . ?
C10 S2 C12 C11 -0.20(16) . . . . ?
C1 N1 C13 C14 145.80(17) . . . . ?
C7 N1 C13 C14 -82.9(2) . . . . ?
C15 N6 C14 C13 -116.25(19) . . . . ?
Mg1 N6 C14 C13 57.4(2) . . . . ?
N1 C13 C14 N6 -54.5(2) . . . . ?
C14 N6 C15 C16 179.69(16) . . . . ?
Mg1 N6 C15 C16 5.5(2) . . . . ?
C17 N7 C16 C15 174.30(16) . . . . ?
Mg1 N7 C16 C15 5.0(2) . . . . ?
C17 N7 C16 S3 -1.5(2) . . . . ?
Mg1 N7 C16 S3 -170.74(9) . . . . ?
N6 C15 C16 N7 -7.4(3) . . . . ?
N6 C15 C16 S3 167.93(14) . . . . ?
C18 S3 C16 N7 1.45(15) . . . . ?
C18 S3 C16 C15 -174.07(17) . . . . ?
C16 N7 C17 C18 0.7(2) . . . . ?
Mg1 N7 C17 C18 165.99(14) . . . . ?
N7 C17 C18 S3 0.4(2) . . . . ?
C16 S3 C18 C17 -0.99(15) . . . . ?
